data_2219546
loop_
_publ_author_name
'Fun, Hoong-Kun'
'Kia, Reza'
'Patil, P. S.'
'Dharmaprakash, S. M.'
'Razak, Ibrahim Abdul'

_publ_section_title
;
 (<i>E</i>)-1-(4-Aminophenyl)-3-(2-chlorophenyl)prop-2-en-1-one
;
_journal_coeditor_code CS2093
_journal_issue 10
_journal_name_full 'Acta Crystallographica Section E'
_journal_page_first o2014
_journal_page_last o2015
_journal_paper_doi 10.1107/S1600536808030456
_journal_volume 64
_journal_year 2008
_chemical_formula_iupac 'C15 H12 Cl1 N1 O1'
_chemical_formula_moiety 'C15 H12 Cl1 N1 O1'
_chemical_formula_sum 'C15 H12 Cl N O'
_chemical_formula_weight 257.71
_chemical_name_systematic
;
(<i>E</i>)-1-(4-Aminophenyl)-3-(2-chlorophenyl)prop-2-en-1-one
;
_space_group_IT_number 14
_symmetry_cell_setting monoclinic
_symmetry_space_group_name_Hall '-P 2ybc'
_symmetry_space_group_name_H-M 'P 1 21/c 1'
_atom_sites_solution_hydrogens geom
_atom_sites_solution_primary direct
_atom_sites_solution_secondary difmap
_audit_creation_method SHELXL-97
_cell_angle_alpha 90.00
_cell_angle_beta 107.944(6)
_cell_angle_gamma 90.00
_cell_formula_units_Z 4
_cell_length_a 22.4670(19)
_cell_length_b 3.9254(3)
_cell_length_c 14.5796(11)
_cell_measurement_reflns_used 2522
_cell_measurement_temperature 100.00(10)
_cell_measurement_theta_max 30.16
_cell_measurement_theta_min 2.94
_cell_volume 1223.26(17)
_computing_cell_refinement 'APEX2 (Bruker, 2005)'
_computing_data_collection 'APEX2 (Bruker, 2005)'
_computing_data_reduction 'SAINT (Bruker, 2005)'
_computing_molecular_graphics 'SHELXTL (Sheldrick, 2008)'
_computing_publication_material
;
SHELXTL (Sheldrick, 2008) and PLATON (Spek, 2003)
;
_computing_structure_refinement 'SHELXTL (Sheldrick, 2008)'
_computing_structure_solution 'SHELXTL (Sheldrick, 2008)'
_diffrn_ambient_temperature 100.00(10)
_diffrn_measured_fraction_theta_full 0.997
_diffrn_measured_fraction_theta_max 0.997
_diffrn_measurement_device_type
;
Bruker SMART APEXII CCD area-detector
;
_diffrn_measurement_method '\f and \w'
_diffrn_radiation_monochromator graphite
_diffrn_radiation_source 'fine-focus sealed tube'
_diffrn_radiation_type MoK\a
_diffrn_radiation_wavelength 0.71073
_diffrn_reflns_av_R_equivalents 0.0895
_diffrn_reflns_av_sigmaI/netI 0.0796
_diffrn_reflns_limit_h_max 28
_diffrn_reflns_limit_h_min -28
_diffrn_reflns_limit_k_max 4
_diffrn_reflns_limit_k_min -4
_diffrn_reflns_limit_l_max 18
_diffrn_reflns_limit_l_min -18
_diffrn_reflns_number 12218
_diffrn_reflns_theta_full 26.49
_diffrn_reflns_theta_max 26.49
_diffrn_reflns_theta_min 0.95
_diffrn_standards_number 0
_exptl_absorpt_coefficient_mu 0.298
_exptl_absorpt_correction_T_max 0.9851
_exptl_absorpt_correction_T_min 0.9351
_exptl_absorpt_correction_type multi-scan
_exptl_absorpt_process_details '(<i>SADABS</i>; Bruker, 2005)'
_exptl_crystal_colour yellow
_exptl_crystal_density_diffrn 1.399
_exptl_crystal_density_method 'not measured'
_exptl_crystal_description plate
_exptl_crystal_F_000 536
_exptl_crystal_size_max 0.28
_exptl_crystal_size_mid 0.27
_exptl_crystal_size_min 0.06
_refine_diff_density_max 0.405
_refine_diff_density_min -0.398
_refine_ls_extinction_method none
_refine_ls_goodness_of_fit_ref 1.126
_refine_ls_hydrogen_treatment mixed
_refine_ls_matrix_type full
_refine_ls_number_parameters 171
_refine_ls_number_reflns 2509
_refine_ls_number_restraints 0
_refine_ls_restrained_S_all 1.126
_refine_ls_R_factor_all 0.1092
_refine_ls_R_factor_gt 0.0719
_refine_ls_shift/su_max 0.000
_refine_ls_shift/su_mean 0.000
_refine_ls_structure_factor_coef Fsqd
_refine_ls_weighting_details 'calc w=1/[\s^2^(Fo^2^)+(0.0752P)^2^+2.4541P] where P=(Fo^2^+2Fc^2^)/3'
_refine_ls_weighting_scheme calc
_refine_ls_wR_factor_gt 0.1756
_refine_ls_wR_factor_ref 0.1904
_reflns_number_gt 1717
_reflns_number_total 2509
_reflns_threshold_expression I>2\s(I)
_cod_data_source_file cs2093.cif
_cod_data_source_block I
_cod_original_sg_symbol_H-M 'P 21/c'
_cod_original_formula_sum 'C15 H12 Cl1 N1 O1'
_cod_database_code 2219546
_cod_database_fobs_code 2219546

loop_
_symmetry_equiv_pos_as_xyz
'x, y, z'
'-x, y+1/2, -z+1/2'
'-x, -y, -z'
'x, -y-1/2, z-1/2'

loop_
_atom_site_type_symbol
_atom_site_label
_atom_site_fract_x
_atom_site_fract_y
_atom_site_fract_z
_atom_site_U_iso_or_equiv
_atom_site_adp_type
_atom_site_calc_flag
_atom_site_refinement_flags
_atom_site_occupancy
Cl Cl1 0.34916(5) 0.9235(3) 0.37527(7) 0.0286(3) Uani d . 1
O O1 0.15206(14) 0.7004(9) 0.45043(19) 0.0269(8) Uani d . 1
N N1 0.05603(19) 0.0034(9) 0.7731(3) 0.0191(8) Uani d . 1
C C1 0.3762(2) 1.0766(12) 0.4936(3) 0.0209(9) Uani d . 1
C C2 0.4360(2) 1.2147(12) 0.5233(3) 0.0253(10) Uani d . 1
H H2A 0.4594 1.2283 0.4807 0.030 Uiso calc R 1
C C3 0.4604(2) 1.3321(12) 0.6171(3) 0.0252(10) Uani d . 1
H H3A 0.5006 1.4230 0.6383 0.030 Uiso calc R 1
C C4 0.4246(2) 1.3131(12) 0.6790(3) 0.0249(10) Uani d . 1
H H4A 0.4407 1.3939 0.7417 0.030 Uiso calc R 1
C C5 0.3654(2) 1.1761(12) 0.6487(3) 0.0224(10) Uani d . 1
H H5A 0.3422 1.1667 0.6915 0.027 Uiso calc R 1
C C6 0.33907(19) 1.0500(11) 0.5547(3) 0.0190(9) Uani d . 1
C C7 0.2757(2) 0.9108(11) 0.5222(3) 0.0209(9) Uani d . 1
H H7A 0.2566 0.8946 0.4560 0.025 Uiso calc R 1
C C8 0.24290(19) 0.8055(11) 0.5784(3) 0.0206(10) Uani d . 1
H H8A 0.2606 0.8178 0.6450 0.025 Uiso calc R 1
C C9 0.1783(2) 0.6678(11) 0.5372(3) 0.0199(9) Uani d . 1
C C10 0.14809(19) 0.4951(11) 0.6006(3) 0.0180(9) Uani d . 1
C C11 0.1771(2) 0.4548(11) 0.7004(3) 0.0195(9) Uani d . 1
H H11A 0.2172 0.5414 0.7284 0.023 Uiso calc R 1
C C12 0.14740(19) 0.2898(11) 0.7572(3) 0.0199(9) Uani d . 1
H H12A 0.1675 0.2655 0.8229 0.024 Uiso calc R 1
C C13 0.08702(19) 0.1580(10) 0.7165(3) 0.0169(9) Uani d . 1
C C14 0.0572(2) 0.2036(11) 0.6173(3) 0.0187(9) Uani d . 1
H H14A 0.0168 0.1229 0.5892 0.022 Uiso calc R 1
C C15 0.08799(19) 0.3678(11) 0.5619(3) 0.0198(10) Uani d . 1
H H15A 0.0678 0.3944 0.4962 0.024 Uiso calc R 1
H H1N1 0.027(2) -0.133(12) 0.745(3) 0.010(11) Uiso d . 1
H H2N1 0.081(2) -0.044(11) 0.827(3) 0.016(11) Uiso d . 1

loop_
_atom_site_aniso_label
_atom_site_aniso_U_11
_atom_site_aniso_U_22
_atom_site_aniso_U_33
_atom_site_aniso_U_12
_atom_site_aniso_U_13
_atom_site_aniso_U_23
Cl1 0.0359(7) 0.0389(7) 0.0140(5) -0.0011(6) 0.0120(4) 0.0004(5)
O1 0.0299(17) 0.040(2) 0.0094(14) -0.0045(15) 0.0036(12) 0.0015(13)
N1 0.020(2) 0.022(2) 0.0140(18) -0.0022(17) 0.0038(16) 0.0004(16)
C1 0.030(2) 0.021(2) 0.0133(18) 0.004(2) 0.0085(17) 0.0038(18)
C2 0.029(2) 0.027(3) 0.023(2) 0.001(2) 0.0129(19) 0.0079(19)
C3 0.022(2) 0.024(3) 0.027(2) -0.0013(19) 0.0033(19) 0.0067(19)
C4 0.032(3) 0.024(3) 0.016(2) -0.002(2) 0.0024(18) 0.0014(18)
C5 0.027(2) 0.025(3) 0.016(2) 0.003(2) 0.0082(17) 0.0047(18)
C6 0.026(2) 0.014(2) 0.0195(19) 0.0019(18) 0.0104(17) 0.0034(17)
C7 0.026(2) 0.024(2) 0.0122(18) 0.006(2) 0.0053(16) 0.0012(18)
C8 0.026(2) 0.023(2) 0.0130(19) 0.0019(19) 0.0060(17) 0.0011(17)
C9 0.023(2) 0.024(2) 0.0130(19) 0.0029(19) 0.0054(17) -0.0012(17)
C10 0.023(2) 0.020(2) 0.0116(18) 0.0030(18) 0.0066(16) -0.0019(16)
C11 0.021(2) 0.023(2) 0.0160(19) 0.0023(19) 0.0072(16) -0.0017(18)
C12 0.026(2) 0.023(2) 0.0107(18) 0.0020(19) 0.0061(17) -0.0018(17)
C13 0.023(2) 0.015(2) 0.0150(19) 0.0039(18) 0.0097(16) -0.0022(16)
C14 0.021(2) 0.019(2) 0.0153(19) 0.0000(18) 0.0036(16) -0.0037(17)
C15 0.025(2) 0.023(3) 0.0108(18) 0.0059(19) 0.0052(16) 0.0012(17)

loop_
_atom_type_symbol
_atom_type_description
_atom_type_scat_dispersion_real
_atom_type_scat_dispersion_imag
_atom_type_scat_source
C C 0.0033 0.0016 'International Tables Vol C Tables 4.2.6.8 and 6.1.1.4'
H H 0.0000 0.0000 'International Tables Vol C Tables 4.2.6.8 and 6.1.1.4'
N N 0.0061 0.0033 'International Tables Vol C Tables 4.2.6.8 and 6.1.1.4'
O O 0.0106 0.0060 'International Tables Vol C Tables 4.2.6.8 and 6.1.1.4'
Cl Cl 0.1484 0.1585 'International Tables Vol C Tables 4.2.6.8 and 6.1.1.4'

loop_
_geom_angle_atom_site_label_1
_geom_angle_atom_site_label_2
_geom_angle_atom_site_label_3
_geom_angle
C13 N1 H1N1 116(3)
C13 N1 H2N1 111(3)
H1N1 N1 H2N1 120(4)
C2 C1 C6 122.7(4)
C2 C1 Cl1 116.8(3)
C6 C1 Cl1 120.6(3)
C3 C2 C1 119.2(4)
C3 C2 H2A 120.4
C1 C2 H2A 120.4
C4 C3 C2 119.5(4)
C4 C3 H3A 120.3
C2 C3 H3A 120.3
C5 C4 C3 120.7(4)
C5 C4 H4A 119.6
C3 C4 H4A 119.6
C4 C5 C6 121.7(4)
C4 C5 H5A 119.1
C6 C5 H5A 119.1
C1 C6 C5 116.1(4)
C1 C6 C7 122.2(4)
C5 C6 C7 121.6(4)
C8 C7 C6 126.0(4)
C8 C7 H7A 117.0
C6 C7 H7A 117.0
C7 C8 C9 121.4(4)
C7 C8 H8A 119.3
C9 C8 H8A 119.3
O1 C9 C10 121.9(4)
O1 C9 C8 118.5(4)
C10 C9 C8 119.6(3)
C15 C10 C11 117.6(4)
C15 C10 C9 119.3(3)
C11 C10 C9 123.0(4)
C12 C11 C10 121.2(4)
C12 C11 H11A 119.4
C10 C11 H11A 119.4
C11 C12 C13 120.4(4)
C11 C12 H12A 119.8
C13 C12 H12A 119.8
N1 C13 C12 120.8(4)
N1 C13 C14 120.4(4)
C12 C13 C14 118.7(4)
C15 C14 C13 119.9(4)
C15 C14 H14A 120.0
C13 C14 H14A 120.0
C14 C15 C10 122.2(4)
C14 C15 H15A 118.9
C10 C15 H15A 118.9

loop_
_geom_bond_atom_site_label_1
_geom_bond_atom_site_label_2
_geom_bond_distance
Cl1 C1 1.749(4)
O1 C9 1.226(5)
N1 C13 1.374(5)
N1 H1N1 0.84(5)
N1 H2N1 0.83(5)
C1 C2 1.389(6)
C1 C6 1.400(5)
C2 C3 1.387(6)
C2 H2A 0.9300
C3 C4 1.384(6)
C3 H3A 0.9300
C4 C5 1.375(6)
C4 H4A 0.9300
C5 C6 1.404(6)
C5 H5A 0.9300
C6 C7 1.461(6)
C7 C8 1.325(6)
C7 H7A 0.9300
C8 C9 1.491(6)
C8 H8A 0.9300
C9 C10 1.471(6)
C10 C15 1.386(6)
C10 C11 1.408(5)
C11 C12 1.376(6)
C11 H11A 0.9300
C12 C13 1.401(6)
C12 H12A 0.9300
C13 C14 1.405(5)
C14 C15 1.375(6)
C14 H14A 0.9300
C15 H15A 0.9300

loop_
_geom_hbond_atom_site_label_D
_geom_hbond_atom_site_label_H
_geom_hbond_atom_site_label_A
_geom_hbond_site_symmetry_A
_geom_hbond_distance_DH
_geom_hbond_distance_HA
_geom_hbond_distance_DA
_geom_hbond_angle_DHA
_geom_hbond_publ_flag
N1 H1N1 N1 2_546 0.85(4) 2.30(5) 3.098(6) 158(4) y
N1 H2N1 O1 4_566 0.83(4) 2.10(4) 2.923(5) 171(4) y
C7 H7A Cl1 . 0.9300 2.6900 3.081(5) 106.00 y
C7 H7A O1 . 0.9300 2.4500 2.775(6) 101.00 y

loop_
_geom_torsion_atom_site_label_1
_geom_torsion_atom_site_label_2
_geom_torsion_atom_site_label_3
_geom_torsion_atom_site_label_4
_geom_torsion
C6 C1 C2 C3 0.0(7)
Cl1 C1 C2 C3 -178.4(4)
C1 C2 C3 C4 -0.7(7)
C2 C3 C4 C5 0.7(7)
C3 C4 C5 C6 0.2(7)
C2 C1 C6 C5 0.8(6)
Cl1 C1 C6 C5 179.1(3)
C2 C1 C6 C7 178.7(4)
Cl1 C1 C6 C7 -3.0(6)
C4 C5 C6 C1 -0.9(6)
C4 C5 C6 C7 -178.8(4)
C1 C6 C7 C8 163.8(5)
C5 C6 C7 C8 -18.5(7)
C6 C7 C8 C9 179.9(4)
C7 C8 C9 O1 -10.9(7)
C7 C8 C9 C10 168.6(4)
O1 C9 C10 C15 -0.6(6)
C8 C9 C10 C15 179.9(4)
O1 C9 C10 C11 -179.9(4)
C8 C9 C10 C11 0.7(6)
C15 C10 C11 C12 1.1(6)
C9 C10 C11 C12 -179.6(4)
C10 C11 C12 C13 -0.1(6)
C11 C12 C13 N1 -177.7(4)
C11 C12 C13 C14 -1.2(6)
N1 C13 C14 C15 178.0(4)
C12 C13 C14 C15 1.5(6)
C13 C14 C15 C10 -0.5(7)
C11 C10 C15 C14 -0.8(6)
C9 C10 C15 C14 179.9(4)

loop_
_cod_related_entry_id
_cod_related_entry_database
_cod_related_entry_code
1 ChemSpider 12798918
